data_4102613
loop_
_publ_author_name
'Michal Szostak'
'Lei Yao'
'Victor W. Day'
'Douglas R. Powell'
'Jeffrey Aub\'e'

_publ_section_title
;
 Structural Characterization of N-Protonated Amides: Regioselective
 N-Activation of Medium-Bridged Twisted Lactams
;
_journal_name_full 'Journal of the American Chemical Society'
_journal_page_first 8836
_journal_page_last 8837
_journal_paper_doi 10.1021/ja101690u
_journal_volume 132
_journal_year 2010
_chemical_formula_sum 'C19 H25 N O4 S'
_chemical_formula_weight 363.46
_chemical_name_systematic
; 
 ? 
;
_space_group_IT_number 14
_symmetry_cell_setting monoclinic
_symmetry_space_group_name_Hall '-P 2ybc'
_symmetry_space_group_name_H-M 'P 1 21/c 1'
_atom_sites_solution_hydrogens geom
_atom_sites_solution_primary direct
_atom_sites_solution_secondary difmap
_audit_creation_method SHELXTL
_cell_angle_alpha 90.00
_cell_angle_beta 96.214(7)
_cell_angle_gamma 90.00
_cell_formula_units_Z 4
_cell_length_a 13.551(5)
_cell_length_b 11.403(4)
_cell_length_c 11.442(4)
_cell_measurement_reflns_used 5234
_cell_measurement_temperature 100(2)
_cell_measurement_theta_max 26.00
_cell_measurement_theta_min 2.34
_cell_volume 1757.7(11)
_computing_cell_refinement 'Bruker SAINT'
_computing_data_collection 'Bruker SMART'
_computing_data_reduction 'Bruker SAINT'
_computing_molecular_graphics 'Bruker SHELXTL'
_computing_publication_material 'Bruker SHELXTL'
_computing_structure_refinement 'Bruker SHELXTL'
_computing_structure_solution 'Bruker SHELXTL'
_diffrn_ambient_temperature 100(2)
_diffrn_measured_fraction_theta_full 0.980
_diffrn_measured_fraction_theta_max 0.980
_diffrn_measurement_device_type 'Bruker SMART APEX CCD area detector'
_diffrn_measurement_method '\w scans'
_diffrn_radiation_monochromator graphite
_diffrn_radiation_source 'fine-focus sealed tube'
_diffrn_radiation_type MoK\a
_diffrn_radiation_wavelength 0.71073
_diffrn_reflns_av_R_equivalents 0.0284
_diffrn_reflns_av_sigmaI/netI 0.0316
_diffrn_reflns_limit_h_max 19
_diffrn_reflns_limit_h_min -19
_diffrn_reflns_limit_k_max 16
_diffrn_reflns_limit_k_min -16
_diffrn_reflns_limit_l_max 12
_diffrn_reflns_limit_l_min -16
_diffrn_reflns_number 15160
_diffrn_reflns_theta_full 30.00
_diffrn_reflns_theta_max 30.00
_diffrn_reflns_theta_min 2.34
_diffrn_standards_decay_% 0.00
_diffrn_standards_interval_count 0.14
_diffrn_standards_number 134
_exptl_absorpt_coefficient_mu 0.208
_exptl_absorpt_correction_T_max 1.000
_exptl_absorpt_correction_T_min 0.891
_exptl_absorpt_correction_type multi-scan
_exptl_crystal_colour colorless
_exptl_crystal_density_diffrn 1.374
_exptl_crystal_density_method 'not measured'
_exptl_crystal_description plate
_exptl_crystal_F_000 776
_exptl_crystal_size_max 0.61
_exptl_crystal_size_mid 0.18
_exptl_crystal_size_min 0.04
_refine_diff_density_max 0.617
_refine_diff_density_min -0.344
_refine_diff_density_rms 0.066
_refine_ls_extinction_method none
_refine_ls_goodness_of_fit_ref 1.018
_refine_ls_hydrogen_treatment noref
_refine_ls_matrix_type full
_refine_ls_number_parameters 354
_refine_ls_number_reflns 5016
_refine_ls_number_restraints 78
_refine_ls_restrained_S_all 1.012
_refine_ls_R_factor_all 0.0682
_refine_ls_R_factor_gt 0.0621
_refine_ls_shift/su_max 0.000
_refine_ls_shift/su_mean 0.000
_refine_ls_structure_factor_coef Fsqd
_refine_ls_weighting_details 'calc w=1/[\s^2^(Fo^2^)+(0.0554P)^2^+2.1541P] where P=(Fo^2^+2Fc^2^)/3'
_refine_ls_weighting_scheme calc
_refine_ls_wR_factor_gt 0.1396
_refine_ls_wR_factor_ref 0.1434
_reflns_number_gt 4571
_reflns_number_total 5016
_reflns_threshold_expression >2sigma(I)
_cod_data_source_file ja101690u_si_002.cif
_cod_data_source_block 03091f
_cod_database_code 4102613

loop_
_symmetry_equiv_pos_as_xyz
'x, y, z'
'-x, y+1/2, -z+1/2'
'-x, -y, -z'
'x, -y-1/2, z-1/2'

loop_
_atom_site_label
_atom_site_type_symbol
_atom_site_fract_x
_atom_site_fract_y
_atom_site_fract_z
_atom_site_U_iso_or_equiv
_atom_site_adp_type
_atom_site_occupancy
_atom_site_symmetry_multiplicity
_atom_site_calc_flag
_atom_site_refinement_flags
_atom_site_disorder_assembly
_atom_site_disorder_group
O O 0.4913(4) 0.3121(6) 0.1366(6) 0.0237(13) Uani 0.712(3) 1 d PDU A 1
N1 N 0.44627(15) 0.41825(17) 0.29605(18) 0.0185(4) Uani 0.712(3) 1 d PDU A 1
H1N H 0.5134 0.4069 0.3202 0.022 Uiso 0.712(3) 1 calc PR A 1
C1 C 0.4242(2) 0.3561(3) 0.1815(3) 0.0173(6) Uani 0.712(3) 1 d PDU A 1
C2 C 0.3174(2) 0.3575(3) 0.1344(2) 0.0183(6) Uani 0.712(3) 1 d PDU A 1
H2 H 0.3026 0.2799 0.0957 0.022 Uiso 0.712(3) 1 calc PR A 1
C3 C 0.2933(2) 0.4519(2) 0.0399(2) 0.0257(6) Uani 0.712(3) 1 d PDU A 1
H3 H 0.3312 0.4341 -0.0283 0.031 Uiso 0.712(3) 1 calc PR A 1
C4 C 0.3198(3) 0.5772(3) 0.0838(3) 0.0260(6) Uani 0.712(3) 1 d PDU A 1
H4A H 0.3153 0.6300 0.0147 0.031 Uiso 0.712(3) 1 calc PR A 1
H4B H 0.2688 0.6029 0.1341 0.031 Uiso 0.712(3) 1 calc PR A 1
C5 C 0.4221(4) 0.5942(4) 0.1532(4) 0.0230(8) Uani 0.712(3) 1 d PDU A 1
H5A H 0.4388 0.6787 0.1535 0.028 Uiso 0.712(3) 1 calc PR A 1
H5B H 0.4721 0.5525 0.1116 0.028 Uiso 0.712(3) 1 calc PR A 1
C6 C 0.43043(19) 0.5504(2) 0.2813(2) 0.0217(5) Uani 0.712(3) 1 d PDU A 1
H6A H 0.4864 0.5916 0.3267 0.026 Uiso 0.712(3) 1 calc PR A 1
H6B H 0.3690 0.5723 0.3157 0.026 Uiso 0.712(3) 1 calc PR A 1
C7 C 0.3888(3) 0.3638(3) 0.3902(3) 0.0206(7) Uani 0.712(3) 1 d PDU A 1
H7A H 0.4312 0.3046 0.4344 0.025 Uiso 0.712(3) 1 calc PR A 1
H7B H 0.3735 0.4256 0.4462 0.025 Uiso 0.712(3) 1 calc PR A 1
C8 C 0.2923(2) 0.3057(3) 0.3395(3) 0.0238(6) Uani 0.712(3) 1 d PDU A 1
H8A H 0.3055 0.2233 0.3191 0.029 Uiso 0.712(3) 1 calc PR A 1
H8B H 0.2447 0.3057 0.3993 0.029 Uiso 0.712(3) 1 calc PR A 1
C9 C 0.24754(18) 0.3701(2) 0.2311(2) 0.0209(5) Uani 0.712(3) 1 d PDU A 1
H9 H 0.2425 0.4552 0.2509 0.025 Uiso 0.712(3) 1 calc PR A 1
C10 C 0.1461(3) 0.3282(3) 0.1756(4) 0.0330(7) Uani 0.712(3) 1 d PDU A 1
H10A H 0.1473 0.2421 0.1652 0.040 Uiso 0.712(3) 1 calc PR A 1
H10B H 0.0950 0.3472 0.2283 0.040 Uiso 0.712(3) 1 calc PR A 1
C11 C 0.1203(5) 0.3859(8) 0.0591(13) 0.0375(15) Uani 0.712(3) 1 d PDU A 1
H11 H 0.0533 0.3811 0.0251 0.045 Uiso 0.712(3) 1 calc PR A 1
C12 C 0.1833(2) 0.4431(3) -0.0003(3) 0.0352(7) Uani 0.712(3) 1 d PDU A 1
H12 H 0.1585 0.4805 -0.0717 0.042 Uiso 0.712(3) 1 calc PR A 1
O' O 0.4852(11) 0.3122(15) 0.1274(19) 0.040(5) Uani 0.288(3) 1 d PD A 2
N1' N 0.4594(4) 0.4851(5) 0.2254(5) 0.0310(15) Uani 0.288(3) 1 d PD A 2
H1N' H 0.5277 0.4774 0.2429 0.037 Uiso 0.288(3) 1 calc PR A 2
C1' C 0.4254(5) 0.3850(6) 0.1453(6) 0.0195(16) Uani 0.288(3) 1 d PD A 2
C2' C 0.3181(4) 0.3903(5) 0.0989(6) 0.0135(13) Uani 0.288(3) 1 d PD A 2
H2' H 0.3123 0.3613 0.0160 0.016 Uiso 0.288(3) 1 calc PR A 2
C3' C 0.2545(5) 0.3104(6) 0.1673(7) 0.038(2) Uani 0.288(3) 1 d PD A 2
H3' H 0.2756 0.2275 0.1559 0.046 Uiso 0.288(3) 1 calc PR A 2
C4' C 0.2634(7) 0.3353(8) 0.2996(8) 0.044(3) Uani 0.288(3) 1 d PD A 2
H4A' H 0.2219 0.4047 0.3121 0.053 Uiso 0.288(3) 1 calc PR A 2
H4B' H 0.2341 0.2679 0.3382 0.053 Uiso 0.288(3) 1 calc PR A 2
C5' C 0.3657(10) 0.3572(14) 0.3627(11) 0.085(8) Uani 0.288(3) 1 d PD A 2
H5A' H 0.4103 0.2942 0.3403 0.102 Uiso 0.288(3) 1 calc PR A 2
H5B' H 0.3615 0.3499 0.4483 0.102 Uiso 0.288(3) 1 calc PR A 2
C6' C 0.4145(6) 0.4763(8) 0.3403(6) 0.042(2) Uani 0.288(3) 1 d PD A 2
H6A' H 0.3639 0.5387 0.3422 0.050 Uiso 0.288(3) 1 calc PR A 2
H6B' H 0.4672 0.4917 0.4053 0.050 Uiso 0.288(3) 1 calc PR A 2
C7' C 0.4415(11) 0.6001(10) 0.1648(12) 0.053(5) Uani 0.288(3) 1 d PD A 2
H7A' H 0.5032 0.6251 0.1328 0.063 Uiso 0.288(3) 1 calc PR A 2
H7B' H 0.4257 0.6595 0.2231 0.063 Uiso 0.288(3) 1 calc PR A 2
C8' C 0.3581(6) 0.5970(6) 0.0659(8) 0.033(2) Uani 0.288(3) 1 d PD A 2
H8A' H 0.3840 0.5701 -0.0071 0.040 Uiso 0.288(3) 1 calc PR A 2
H8B' H 0.3308 0.6769 0.0520 0.040 Uiso 0.288(3) 1 calc PR A 2
C9' C 0.2766(4) 0.5150(4) 0.0961(5) 0.0166(11) Uani 0.288(3) 1 d PD A 2
H9' H 0.2597 0.5350 0.1767 0.020 Uiso 0.288(3) 1 calc PR A 2
C10' C 0.1803(5) 0.5131(8) 0.0125(6) 0.0311(16) Uani 0.288(3) 1 d PD A 2
H10C H 0.1453 0.5890 0.0163 0.037 Uiso 0.288(3) 1 calc PR A 2
H10D H 0.1956 0.5009 -0.0693 0.037 Uiso 0.288(3) 1 calc PR A 2
C11' C 0.1154(12) 0.4152(15) 0.048(3) 0.032(4) Uani 0.288(3) 1 d PD A 2
H11' H 0.0463 0.4194 0.0234 0.039 Uiso 0.288(3) 1 calc PR A 2
C12' C 0.1483(7) 0.3238(8) 0.1118(12) 0.050(3) Uani 0.288(3) 1 d PD A 2
H12' H 0.1026 0.2628 0.1235 0.060 Uiso 0.288(3) 1 calc PR A 2
S1A S 0.70881(3) 0.46166(4) 0.35046(4) 0.02301(13) Uani 1 1 d . . .
O1A O 0.63285(10) 0.39794(12) 0.40876(13) 0.0284(3) Uani 1 1 d . . .
O2A O 0.66265(11) 0.52339(12) 0.24697(14) 0.0324(3) Uani 1 1 d . . .
O3A O 0.77213(11) 0.53342(14) 0.43137(15) 0.0372(4) Uani 1 1 d . . .
C1A C 0.78497(13) 0.35140(15) 0.29809(15) 0.0198(3) Uani 1 1 d . . .
C2A C 0.74838(13) 0.28352(16) 0.20240(16) 0.0215(3) Uani 1 1 d . . .
H2A H 0.6835 0.2974 0.1645 0.026 Uiso 1 1 calc R . .
C3A C 0.80684(13) 0.19506(16) 0.16204(16) 0.0233(4) Uani 1 1 d . . .
H3A H 0.7819 0.1497 0.0957 0.028 Uiso 1 1 calc R . .
C4A C 0.90166(13) 0.17223(16) 0.21778(17) 0.0238(4) Uani 1 1 d . . .
C5A C 0.93639(14) 0.24052(18) 0.31382(18) 0.0280(4) Uani 1 1 d . . .
H5C H 1.0006 0.2255 0.3529 0.034 Uiso 1 1 calc R . .
C6A C 0.87977(14) 0.33018(18) 0.35430(17) 0.0266(4) Uani 1 1 d . . .
H6C H 0.9053 0.3766 0.4196 0.032 Uiso 1 1 calc R . .
C7A C 0.96386(15) 0.07470(19) 0.1752(2) 0.0329(4) Uani 1 1 d . . .
H7AA H 0.9986 0.0337 0.2428 0.049 Uiso 1 1 calc R . .
H7AB H 1.0125 0.1077 0.1269 0.049 Uiso 1 1 calc R . .
H7AC H 0.9209 0.0193 0.1280 0.049 Uiso 1 1 calc R . .

loop_
_atom_site_aniso_label
_atom_site_aniso_U_11
_atom_site_aniso_U_22
_atom_site_aniso_U_33
_atom_site_aniso_U_23
_atom_site_aniso_U_13
_atom_site_aniso_U_12
O 0.0218(19) 0.027(3) 0.0234(18) -0.0063(16) 0.0069(14) 0.0013(17)
N1 0.0201(9) 0.0156(9) 0.0194(10) -0.0023(7) -0.0003(8) 0.0025(7)
C1 0.0245(12) 0.0133(13) 0.0138(14) 0.0019(10) 0.0012(11) 0.0012(10)
C2 0.0229(12) 0.0187(15) 0.0135(14) -0.0021(10) 0.0028(11) 0.0008(11)
C3 0.0258(12) 0.0320(14) 0.0185(12) -0.0011(11) -0.0015(10) 0.0040(10)
C4 0.0287(16) 0.0256(16) 0.0231(13) 0.0064(11) -0.0006(12) 0.0056(15)
C5 0.029(2) 0.0175(16) 0.0227(15) 0.0080(13) 0.0048(14) 0.0009(12)
C6 0.0240(11) 0.0146(10) 0.0254(12) -0.0012(9) -0.0019(9) 0.0018(8)
C7 0.0271(15) 0.0183(12) 0.0170(16) 0.0040(10) 0.0052(13) 0.0019(12)
C8 0.0298(15) 0.0203(13) 0.0222(15) 0.0009(11) 0.0064(12) -0.0025(11)
C9 0.0213(11) 0.0186(11) 0.0235(13) -0.0036(10) 0.0052(9) -0.0022(9)
C10 0.0236(14) 0.0325(16) 0.044(2) -0.0126(15) 0.0067(14) -0.0065(11)
C11 0.021(2) 0.043(5) 0.046(3) -0.021(4) -0.0075(17) 0.003(2)
C12 0.0309(15) 0.044(2) 0.0280(15) -0.0065(13) -0.0093(12) 0.0103(14)
O' 0.042(7) 0.023(7) 0.053(9) 0.001(6) 0.000(6) 0.020(5)
N1' 0.026(3) 0.036(3) 0.030(3) -0.016(3) -0.002(2) 0.011(2)
C1' 0.036(4) 0.010(3) 0.011(3) 0.003(2) 0.001(3) 0.003(3)
C2' 0.020(3) 0.011(3) 0.010(3) 0.001(2) 0.002(3) 0.002(2)
C3' 0.040(4) 0.018(3) 0.061(5) 0.012(3) 0.023(4) 0.004(3)
C4' 0.048(6) 0.044(5) 0.044(6) 0.033(4) 0.019(4) 0.023(4)
C5' 0.085(13) 0.142(17) 0.030(7) 0.031(8) 0.018(7) 0.090(13)
C6' 0.039(4) 0.063(6) 0.021(3) -0.009(4) 0.000(3) 0.023(4)
C7' 0.033(6) 0.032(6) 0.088(11) -0.040(6) -0.020(5) 0.006(4)
C8' 0.025(4) 0.011(3) 0.067(6) -0.001(3) 0.022(4) 0.001(3)
C9' 0.019(3) 0.010(2) 0.021(3) -0.001(2) 0.002(2) 0.001(2)
C10' 0.024(3) 0.043(5) 0.026(3) -0.002(3) -0.002(3) 0.012(3)
C11' 0.018(4) 0.028(8) 0.050(9) -0.022(7) 0.000(4) 0.007(4)
C12' 0.035(5) 0.028(5) 0.090(10) -0.020(6) 0.024(7) -0.015(4)
S1A 0.0225(2) 0.0193(2) 0.0273(2) -0.00058(16) 0.00313(17) -0.00184(15)
O1A 0.0263(7) 0.0256(7) 0.0349(8) 0.0024(6) 0.0105(6) 0.0007(5)
O2A 0.0356(8) 0.0237(7) 0.0380(8) 0.0073(6) 0.0040(6) 0.0050(6)
O3A 0.0315(7) 0.0368(8) 0.0430(9) -0.0154(7) 0.0022(7) -0.0047(6)
C1A 0.0194(7) 0.0194(7) 0.0208(8) 0.0031(6) 0.0037(6) -0.0006(6)
C2A 0.0187(7) 0.0246(8) 0.0210(8) 0.0037(6) 0.0014(6) -0.0015(6)
C3A 0.0215(8) 0.0253(8) 0.0232(8) 0.0000(7) 0.0041(7) -0.0049(6)
C4A 0.0224(8) 0.0226(8) 0.0275(9) 0.0067(7) 0.0079(7) 0.0002(6)
C5A 0.0208(8) 0.0362(10) 0.0261(9) 0.0061(8) -0.0012(7) 0.0029(7)
C6A 0.0220(8) 0.0328(10) 0.0239(9) -0.0007(7) -0.0018(7) -0.0029(7)
C7A 0.0276(9) 0.0289(10) 0.0436(12) 0.0012(9) 0.0103(9) 0.0034(8)

loop_
_atom_type_symbol
_atom_type_description
_atom_type_scat_dispersion_real
_atom_type_scat_dispersion_imag
_atom_type_scat_source
C C 0.0033 0.0016 'International Tables Vol C Tables 4.2.6.8 and 6.1.1.4'
H H 0.0000 0.0000 'International Tables Vol C Tables 4.2.6.8 and 6.1.1.4'
N N 0.0061 0.0033 'International Tables Vol C Tables 4.2.6.8 and 6.1.1.4'
O O 0.0106 0.0060 'International Tables Vol C Tables 4.2.6.8 and 6.1.1.4'
S S 0.1246 0.1234 'International Tables Vol C Tables 4.2.6.8 and 6.1.1.4'

loop_
_geom_angle_atom_site_label_1
_geom_angle_atom_site_label_2
_geom_angle_atom_site_label_3
_geom_angle
C1 N1 C7 110.9(2)
C1 N1 C6 111.1(2)
C7 N1 C6 113.7(2)
C1 N1 H1N 106.9
C7 N1 H1N 106.9
C6 N1 H1N 106.9
O C1 C2 126.9(4)
O C1 N1 119.0(4)
C2 C1 N1 114.0(2)
C1 C2 C3 112.7(2)
C1 C2 C9 113.0(2)
C3 C2 C9 109.9(2)
C1 C2 H2 106.9
C3 C2 H2 106.9
C9 C2 H2 106.9
C12 C3 C2 107.1(3)
C12 C3 C4 110.2(3)
C2 C3 C4 113.3(2)
C12 C3 H3 108.7
C2 C3 H3 108.7
C4 C3 H3 108.7
C5 C4 C3 116.7(3)
C5 C4 H4A 108.1
C3 C4 H4A 108.1
C5 C4 H4B 108.1
C3 C4 H4B 108.1
H4A C4 H4B 107.3
C4 C5 C6 114.8(3)
C4 C5 H5A 108.6
C6 C5 H5A 108.6
C4 C5 H5B 108.6
C6 C5 H5B 108.6
H5A C5 H5B 107.5
N1 C6 C5 114.8(3)
N1 C6 H6A 108.6
C5 C6 H6A 108.6
N1 C6 H6B 108.6
C5 C6 H6B 108.6
H6A C6 H6B 107.5
C8 C7 N1 113.0(3)
C8 C7 H7A 109.0
N1 C7 H7A 109.0
C8 C7 H7B 109.0
N1 C7 H7B 109.0
H7A C7 H7B 107.8
C9 C8 C7 110.7(2)
C9 C8 H8A 109.5
C7 C8 H8A 109.5
C9 C8 H8B 109.5
C7 C8 H8B 109.5
H8A C8 H8B 108.1
C8 C9 C10 116.9(2)
C8 C9 C2 108.7(2)
C10 C9 C2 105.5(2)
C8 C9 H9 108.5
C10 C9 H9 108.5
C2 C9 H9 108.5
C11 C10 C9 110.3(4)
C11 C10 H10A 109.6
C9 C10 H10A 109.6
C11 C10 H10B 109.6
C9 C10 H10B 109.6
H10A C10 H10B 108.1
C12 C11 C10 125.1(4)
C12 C11 H11 117.5
C10 C11 H11 117.5
C11 C12 C3 123.1(4)
C11 C12 H12 118.4
C3 C12 H12 118.4
C7' N1' C1' 111.1(6)
C7' N1' C6' 113.7(8)
C1' N1' C6' 110.7(6)
C7' N1' H1N' 106.9
C1' N1' H1N' 106.9
C6' N1' H1N' 106.9
O' C1' C2' 128.3(10)
O' C1' N1' 117.6(10)
C2' C1' N1' 114.0(5)
C1' C2' C3' 112.0(5)
C1' C2' C9' 112.8(5)
C3' C2' C9' 109.8(5)
C1' C2' H2' 107.3
C3' C2' H2' 107.3
C9' C2' H2' 107.3
C12' C3' C2' 106.7(6)
C12' C3' C4' 111.4(7)
C2' C3' C4' 114.1(6)
C12' C3' H3' 108.2
C2' C3' H3' 108.2
C4' C3' H3' 108.2
C5' C4' C3' 118.2(8)
C5' C4' H4A' 107.8
C3' C4' H4A' 107.8
C5' C4' H4B' 107.8
C3' C4' H4B' 107.8
H4A' C4' H4B' 107.1
C4' C5' C6' 116.9(9)
C4' C5' H5A' 108.1
C6' C5' H5A' 108.1
C4' C5' H5B' 108.1
C6' C5' H5B' 108.1
H5A' C5' H5B' 107.3
N1' C6' C5' 115.1(8)
N1' C6' H6A' 108.5
C5' C6' H6A' 108.5
N1' C6' H6B' 108.5
C5' C6' H6B' 108.5
H6A' C6' H6B' 107.5
N1' C7' C8' 113.5(8)
N1' C7' H7A' 108.9
C8' C7' H7A' 108.9
N1' C7' H7B' 108.9
C8' C7' H7B' 108.9
H7A' C7' H7B' 107.7
C7' C8' C9' 110.4(8)
C7' C8' H8A' 109.6
C9' C8' H8A' 109.6
C7' C8' H8B' 109.6
C9' C8' H8B' 109.6
H8A' C8' H8B' 108.1
C8' C9' C2' 107.6(5)
C8' C9' C10' 117.3(6)
C2' C9' C10' 106.7(5)
C8' C9' H9' 108.3
C2' C9' H9' 108.3
C10' C9' H9' 108.3
C11' C10' C9' 108.9(8)
C11' C10' H10C 109.9
C9' C10' H10C 109.9
C11' C10' H10D 109.9
C9' C10' H10D 109.9
H10C C10' H10D 108.3
C12' C11' C10' 124.3(10)
C12' C11' H11' 117.9
C10' C11' H11' 117.9
C11' C12' C3' 124.0(9)
C11' C12' H12' 118.0
C3' C12' H12' 118.0
O3A S1A O2A 114.78(10)
O3A S1A O1A 112.55(10)
O2A S1A O1A 110.21(9)
O3A S1A C1A 106.92(9)
O2A S1A C1A 106.39(9)
O1A S1A C1A 105.29(8)
C2A C1A C6A 119.98(17)
C2A C1A S1A 119.42(13)
C6A C1A S1A 120.57(14)
C1A C2A C3A 119.89(16)
C1A C2A H2A 120.1
C3A C2A H2A 120.1
C2A C3A C4A 120.82(17)
C2A C3A H3A 119.6
C4A C3A H3A 119.6
C5A C4A C3A 118.29(17)
C5A C4A C7A 121.12(18)
C3A C4A C7A 120.59(18)
C4A C5A C6A 121.72(17)
C4A C5A H5C 119.1
C6A C5A H5C 119.1
C5A C6A C1A 119.28(18)
C5A C6A H6C 120.4
C1A C6A H6C 120.4
C4A C7A H7AA 109.5
C4A C7A H7AB 109.5
H7AA C7A H7AB 109.5
C4A C7A H7AC 109.5
H7AA C7A H7AC 109.5
H7AB C7A H7AC 109.5

loop_
_geom_bond_atom_site_label_1
_geom_bond_atom_site_label_2
_geom_bond_distance
O C1 1.202(4)
N1 C1 1.492(3)
N1 C7 1.528(4)
N1 C6 1.529(3)
N1 H1N 0.9300
C1 C2 1.489(4)
C2 C3 1.535(4)
C2 C9 1.539(4)
C2 H2 1.0000
C3 C12 1.516(4)
C3 C4 1.545(4)
C3 H3 1.0000
C4 C5 1.534(6)
C4 H4A 0.9900
C4 H4B 0.9900
C5 C6 1.541(4)
C5 H5A 0.9900
C5 H5B 0.9900
C6 H6A 0.9900
C6 H6B 0.9900
C7 C8 1.523(4)
C7 H7A 0.9900
C7 H7B 0.9900
C8 C9 1.511(4)
C8 H8A 0.9900
C8 H8B 0.9900
C9 C10 1.527(4)
C9 H9 1.0000
C10 C11 1.494(13)
C10 H10A 0.9900
C10 H10B 0.9900
C11 C12 1.320(13)
C11 H11 0.9500
C12 H12 0.9500
O' C1' 1.192(11)
N1' C7' 1.491(12)
N1' C1' 1.505(8)
N1' C6' 1.510(8)
N1' H1N' 0.9300
C1' C2' 1.494(9)
C2' C3' 1.528(8)
C2' C9' 1.528(7)
C2' H2' 1.0000
C3' C12' 1.517(11)
C3' C4' 1.532(11)
C3' H3' 1.0000
C4' C5' 1.513(13)
C4' H4A' 0.9900
C4' H4B' 0.9900
C5' C6' 1.545(14)
C5' H5A' 0.9900
C5' H5B' 0.9900
C6' H6A' 0.9900
C6' H6B' 0.9900
C7' C8' 1.510(13)
C7' H7A' 0.9900
C7' H7B' 0.9900
C8' C9' 1.516(8)
C8' H8A' 0.9900
C8' H8B' 0.9900
C9' C10' 1.532(8)
C9' H9' 1.0000
C10' C11' 1.50(2)
C10' H10C 0.9900
C10' H10D 0.9900
C11' C12' 1.320(18)
C11' H11' 0.9500
C12' H12' 0.9500
S1A O3A 1.4461(16)
S1A O2A 1.4590(16)
S1A O1A 1.4769(14)
S1A C1A 1.7716(18)
C1A C2A 1.388(2)
C1A C6A 1.394(3)
C2A C3A 1.392(3)
C2A H2A 0.9500
C3A C4A 1.396(3)
C3A H3A 0.9500
C4A C5A 1.387(3)
C4A C7A 1.508(3)
C5A C6A 1.388(3)
C5A H5C 0.9500
C6A H6C 0.9500
C7A H7AA 0.9800
C7A H7AB 0.9800
C7A H7AC 0.9800

loop_
_geom_hbond_atom_site_label_D
_geom_hbond_atom_site_label_H
_geom_hbond_atom_site_label_A
_geom_hbond_distance_DH
_geom_hbond_distance_HA
_geom_hbond_distance_DA
_geom_hbond_angle_DHA
N1 H1N O1A 0.93 1.82 2.721(3) 163.0
N1 H1N O2A 0.93 2.63 3.272(3) 126.6
N1 H1N S1A 0.93 2.71 3.579(2) 156.5
N1' H1N' O2A 0.93 1.90 2.773(6) 156.0
N1' H1N' O1A 0.93 2.42 3.138(6) 133.7
N1' H1N' S1A 0.93 2.63 3.535(6) 164.6

loop_
_geom_torsion_atom_site_label_1
_geom_torsion_atom_site_label_2
_geom_torsion_atom_site_label_3
_geom_torsion_atom_site_label_4
_geom_torsion
C7 N1 C1 O -121.5(5)
C6 N1 C1 O 111.1(5)
C7 N1 C1 C2 59.3(3)
C6 N1 C1 C2 -68.2(3)
O C1 C2 C3 -80.0(6)
N1 C1 C2 C3 99.2(3)
O C1 C2 C9 154.7(5)
N1 C1 C2 C9 -26.1(3)
C1 C2 C3 C12 179.7(2)
C9 C2 C3 C12 -53.3(3)
C1 C2 C3 C4 -58.5(3)
C9 C2 C3 C4 68.5(3)
C12 C3 C4 C5 166.5(3)
C2 C3 C4 C5 46.4(4)
C3 C4 C5 C6 -76.5(4)
C1 N1 C6 C5 -14.8(3)
C7 N1 C6 C5 -140.7(3)
C4 C5 C6 N1 80.6(4)
C1 N1 C7 C8 -27.5(4)
C6 N1 C7 C8 98.5(3)
N1 C7 C8 C9 -32.8(4)
C7 C8 C9 C10 -175.3(3)
C7 C8 C9 C2 65.4(3)
C1 C2 C9 C8 -34.8(3)
C3 C2 C9 C8 -161.6(2)
C1 C2 C9 C10 -161.0(3)
C3 C2 C9 C10 72.2(3)
C8 C9 C10 C11 -170.2(6)
C2 C9 C10 C11 -49.2(6)
C9 C10 C11 C12 14.5(12)
C10 C11 C12 C3 3.6(13)
C2 C3 C12 C11 15.8(7)
C4 C3 C12 C11 -107.9(7)
C7' N1' C1' O' 122.5(16)
C6' N1' C1' O' -110.0(15)
C7' N1' C1' C2' -58.0(9)
C6' N1' C1' C2' 69.4(7)
O' C1' C2' C3' 79.9(17)
N1' C1' C2' C3' -99.6(7)
O' C1' C2' C9' -155.7(16)
N1' C1' C2' C9' 24.9(8)
C1' C2' C3' C12' -179.9(6)
C9' C2' C3' C12' 53.9(8)
C1' C2' C3' C4' 56.6(8)
C9' C2' C3' C4' -69.5(7)
C12' C3' C4' C5' -164.3(9)
C2' C3' C4' C5' -43.4(11)
C3' C4' C5' C6' 73.3(14)
C7' N1' C6' C5' 139.4(8)
C1' N1' C6' C5' 13.4(9)
C4' C5' C6' N1' -78.5(13)
C1' N1' C7' C8' 25.4(13)
C6' N1' C7' C8' -100.3(11)
N1' C7' C8' C9' 35.3(13)
C7' C8' C9' C2' -67.4(9)
C7' C8' C9' C10' 172.4(8)
C1' C2' C9' C8' 35.4(8)
C3' C2' C9' C8' 161.1(6)
C1' C2' C9' C10' 162.1(6)
C3' C2' C9' C10' -72.2(7)
C8' C9' C10' C11' 172.2(14)
C2' C9' C10' C11' 51.5(15)
C9' C10' C11' C12' -21(4)
C10' C11' C12' C3' 6(4)
C2' C3' C12' C11' -22(2)
C4' C3' C12' C11' 104(2)
O3A S1A C1A C2A -167.72(14)
O2A S1A C1A C2A -44.61(16)
O1A S1A C1A C2A 72.37(16)
O3A S1A C1A C6A 14.23(18)
O2A S1A C1A C6A 137.33(15)
O1A S1A C1A C6A -105.69(16)
C6A C1A C2A C3A -0.6(3)
S1A C1A C2A C3A -178.69(13)
C1A C2A C3A C4A 1.0(3)
C2A C3A C4A C5A -0.5(3)
C2A C3A C4A C7A 178.77(17)
C3A C4A C5A C6A -0.4(3)
C7A C4A C5A C6A -179.70(18)
C4A C5A C6A C1A 0.8(3)
C2A C1A C6A C5A -0.3(3)
S1A C1A C6A C5A 177.75(15)
